data_7023788
loop_
_publ_author_name
'Fr\"omel, Silke'
'Kehr, Gerald'
'Fr\"ohlich, Roland'
'Daniliuc, Constantin G.'
'Erker, Gerhard'

_publ_section_title
;
 Reactions of dimethylzirconocene complexes with a vicinal frustrated P/B
 Lewis pair.
;
_journal_issue 40
_journal_name_full 'Dalton transactions (Cambridge, England : 2003)'
_journal_page_first 14531
_journal_page_last 14536
_journal_paper_doi 10.1039/c3dt52128a
_journal_volume 42
_journal_year 2013
_chemical_formula_sum 'C60 H72 B F10 O2 P Zr'
_chemical_formula_weight 1148.18
_chemical_name_systematic
; 
 ? 
;
_space_group_IT_number 14
_symmetry_cell_setting monoclinic
_symmetry_space_group_name_Hall '-P 2ybc'
_symmetry_space_group_name_H-M 'P 1 21/c 1'
_atom_sites_solution_hydrogens geom
_atom_sites_solution_primary direct
_atom_sites_solution_secondary difmap
_audit_creation_method SHELXL-97
_cell_angle_alpha 90.00
_cell_angle_beta 92.229(1)
_cell_angle_gamma 90.00
_cell_formula_units_Z 4
_cell_length_a 9.0108(1)
_cell_length_b 25.1301(4)
_cell_length_c 24.9895(4)
_cell_measurement_reflns_used 13245
_cell_measurement_temperature 223(2)
_cell_measurement_theta_max 28.28
_cell_measurement_theta_min 4.08
_cell_volume 5654.40(14)
_computing_cell_refinement 'Collect (Nonius B.V., 1998)'
_computing_data_collection 'Collect (Nonius B.V., 1998)'
_computing_data_reduction 'Denzo-SMN (Otwinowski & Minor, 1997)'
_computing_molecular_graphics 'XP (BrukerAXS, 2000)'
_computing_publication_material 'SHELXL-97 (Sheldrick, 1997)'
_computing_structure_refinement 'SHELXL-97 (Sheldrick, 1997)'
_computing_structure_solution 'SHELXS-97 (Sheldrick, 1990)'
_diffrn_ambient_temperature 223(2)
_diffrn_measured_fraction_theta_full 0.994
_diffrn_measured_fraction_theta_max 0.994
_diffrn_measurement_device_type 'Nonius KappaCCD APEXII'
_diffrn_measurement_method '\w and \f scans'
_diffrn_radiation_monochromator graphite
_diffrn_radiation_source 'fine-focus sealed tube'
_diffrn_radiation_type MoK\a
_diffrn_radiation_wavelength 0.71073
_diffrn_reflns_av_R_equivalents 0.052
_diffrn_reflns_av_sigmaI/netI 0.0322
_diffrn_reflns_limit_h_max 10
_diffrn_reflns_limit_h_min -10
_diffrn_reflns_limit_k_max 29
_diffrn_reflns_limit_k_min -28
_diffrn_reflns_limit_l_max 29
_diffrn_reflns_limit_l_min -29
_diffrn_reflns_number 54527
_diffrn_reflns_theta_full 25.00
_diffrn_reflns_theta_max 25.00
_diffrn_reflns_theta_min 4.12
_exptl_absorpt_coefficient_mu 0.297
_exptl_absorpt_correction_T_max 0.9709
_exptl_absorpt_correction_T_min 0.9161
_exptl_absorpt_correction_type multi-scan
_exptl_absorpt_process_details 'Denzo (Otwinowski, Borek, Majewski & Minor, 2003)'
_exptl_crystal_colour colourless
_exptl_crystal_density_diffrn 1.349
_exptl_crystal_density_method 'not measured'
_exptl_crystal_description plate
_exptl_crystal_F_000 2392
_exptl_crystal_size_max 0.30
_exptl_crystal_size_mid 0.25
_exptl_crystal_size_min 0.10
_refine_diff_density_max 0.798
_refine_diff_density_min -0.549
_refine_diff_density_rms 0.062
_refine_ls_extinction_method none
_refine_ls_goodness_of_fit_ref 1.037
_refine_ls_hydrogen_treatment constr
_refine_ls_matrix_type full
_refine_ls_number_parameters 684
_refine_ls_number_reflns 9886
_refine_ls_number_restraints 120
_refine_ls_restrained_S_all 1.107
_refine_ls_R_factor_all 0.0640
_refine_ls_R_factor_gt 0.0539
_refine_ls_shift/su_max 0.000
_refine_ls_shift/su_mean 0.000
_refine_ls_structure_factor_coef Fsqd
_refine_ls_weighting_details 'calc w=1/[\s^2^(Fo^2^)+(0.0722P)^2^+6.7868P] where P=(Fo^2^+2Fc^2^)/3'
_refine_ls_weighting_scheme calc
_refine_ls_wR_factor_gt 0.1394
_refine_ls_wR_factor_ref 0.1493
_reflns_number_gt 8382
_reflns_number_total 9886
_reflns_threshold_expression >2sigma(I)
_cod_data_source_file c3dt52128a.txt
_cod_data_source_block erk6936
_cod_original_sg_symbol_H-M P21/c
_cod_database_code 7023788

loop_
_symmetry_equiv_pos_as_xyz
'x, y, z'
'-x, y+1/2, -z+1/2'
'-x, -y, -z'
'x, -y-1/2, z-1/2'

loop_
_atom_site_label
_atom_site_type_symbol
_atom_site_fract_x
_atom_site_fract_y
_atom_site_fract_z
_atom_site_U_iso_or_equiv
_atom_site_adp_type
_atom_site_occupancy
_atom_site_symmetry_multiplicity
_atom_site_calc_flag
_atom_site_refinement_flags
Zr1 Zr 0.02723(4) 0.396114(12) 0.360969(13) 0.04075(13) Uani 1 1 d .
P1 P 0.12554(9) 0.24039(3) 0.46300(3) 0.0353(2) Uani 1 1 d .
B1 B 0.3511(4) 0.14545(15) 0.34807(15) 0.0405(8) Uani 1 1 d .
O1 O 0.0402(3) 0.32556(9) 0.40795(9) 0.0444(5) Uani 1 1 d .
O2 O -0.1318(3) 0.29818(11) 0.46363(13) 0.0632(7) Uani 1 1 d .
C1 C 0.2108(4) 0.21896(13) 0.40189(13) 0.0411(7) Uani 1 1 d .
H1A H 0.1317 0.2117 0.3748 0.049 Uiso 1 1 calc R
H1B H 0.2704 0.2484 0.3886 0.049 Uiso 1 1 calc R
C2 C 0.3105(4) 0.16939(13) 0.40713(13) 0.0410(7) Uani 1 1 d .
H2A H 0.2596 0.1419 0.4274 0.049 Uiso 1 1 calc R
H2B H 0.4025 0.1787 0.4271 0.049 Uiso 1 1 calc R
C5 C -0.0146(4) 0.29451(13) 0.44270(13) 0.0405(7) Uani 1 1 d .
C3 C 0.2709(4) 0.38310(15) 0.33555(14) 0.0449(8) Uani 1 1 d .
H3A H 0.3386 0.3891 0.3661 0.067 Uiso 1 1 calc R
H3B H 0.2933 0.4079 0.3072 0.067 Uiso 1 1 calc R
H3C H 0.2823 0.3469 0.3228 0.067 Uiso 1 1 calc R
C4 C 0.4588(4) 0.18740(15) 0.31802(15) 0.0507(9) Uani 1 1 d .
H4A H 0.4761 0.1748 0.2821 0.076 Uiso 1 1 calc R
H4B H 0.5528 0.1903 0.3381 0.076 Uiso 1 1 calc R
H4C H 0.4114 0.2220 0.3161 0.076 Uiso 1 1 calc R
C11 C -0.0206(8) 0.49256(17) 0.3860(2) 0.0828(16) Uani 1 1 d U
C12 C -0.0804(6) 0.4588(2) 0.4272(3) 0.096(2) Uani 1 1 d U
C13 C 0.0439(9) 0.43695(17) 0.45384(19) 0.0864(18) Uani 1 1 d U
C14 C 0.1657(7) 0.4537(3) 0.4306(3) 0.0950(19) Uani 1 1 d U
C15 C 0.1282(7) 0.4865(2) 0.3901(2) 0.0862(17) Uani 1 1 d U
C21 C -0.1025(13) 0.5362(3) 0.3555(4) 0.200(5) Uani 1 1 d U
H21A H -0.2086 0.5316 0.3589 0.299 Uiso 1 1 calc R
H21B H -0.0789 0.5344 0.3180 0.299 Uiso 1 1 calc R
H21C H -0.0726 0.5705 0.3700 0.299 Uiso 1 1 calc R
C22 C -0.2394(9) 0.4556(4) 0.4434(5) 0.224(6) Uani 1 1 d U
H22A H -0.3025 0.4744 0.4175 0.337 Uiso 1 1 calc R
H22B H -0.2483 0.4716 0.4784 0.337 Uiso 1 1 calc R
H22C H -0.2697 0.4186 0.4448 0.337 Uiso 1 1 calc R
C23 C 0.0451(16) 0.4055(3) 0.5050(2) 0.202(5) Uani 1 1 d U
H23A H -0.0562 0.3977 0.5142 0.303 Uiso 1 1 calc R
H23B H 0.0936 0.4260 0.5335 0.303 Uiso 1 1 calc R
H23C H 0.0986 0.3725 0.5002 0.303 Uiso 1 1 calc R
C24 C 0.3268(10) 0.4440(4) 0.4499(5) 0.226(6) Uani 1 1 d U
H24A H 0.3289 0.4190 0.4795 0.339 Uiso 1 1 calc R
H24B H 0.3712 0.4774 0.4617 0.339 Uiso 1 1 calc R
H24C H 0.3823 0.4295 0.4208 0.339 Uiso 1 1 calc R
C25 C 0.2388(13) 0.5179(3) 0.3579(4) 0.213(6) Uani 1 1 d U
H25A H 0.1856 0.5389 0.3308 0.320 Uiso 1 1 calc R
H25B H 0.3055 0.4935 0.3408 0.320 Uiso 1 1 calc R
H25C H 0.2957 0.5414 0.3817 0.320 Uiso 1 1 calc R
C16 C -0.1950(6) 0.4077(2) 0.2971(2) 0.0791(15) Uani 1 1 d U
C17 C -0.1946(5) 0.3554(2) 0.31316(16) 0.0621(11) Uani 1 1 d U
C18 C -0.0718(5) 0.33079(16) 0.29134(17) 0.0630(11) Uani 1 1 d U
C19 C 0.0021(5) 0.3699(3) 0.26227(17) 0.0770(15) Uani 1 1 d U
C20 C -0.0740(7) 0.4169(2) 0.2670(2) 0.0841(17) Uani 1 1 d U
C26 C -0.3278(9) 0.4452(4) 0.3004(4) 0.183(5) Uani 1 1 d U
H26A H -0.3994 0.4302 0.3242 0.274 Uiso 1 1 calc R
H26B H -0.3740 0.4499 0.2650 0.274 Uiso 1 1 calc R
H26C H -0.2944 0.4795 0.3141 0.274 Uiso 1 1 calc R
C27 C -0.3151(7) 0.3289(3) 0.3438(2) 0.125(3) Uani 1 1 d U
H27A H -0.2891 0.2919 0.3502 0.187 Uiso 1 1 calc R
H27B H -0.4083 0.3308 0.3231 0.187 Uiso 1 1 calc R
H27C H -0.3254 0.3469 0.3778 0.187 Uiso 1 1 calc R
C28 C -0.0397(10) 0.2727(2) 0.2938(3) 0.131(3) Uani 1 1 d U
H28A H 0.0514 0.2653 0.2757 0.197 Uiso 1 1 calc R
H28B H -0.1210 0.2532 0.2763 0.197 Uiso 1 1 calc R
H28C H -0.0287 0.2616 0.3309 0.197 Uiso 1 1 calc R
C29 C 0.1254(8) 0.3577(5) 0.2244(3) 0.170(4) Uani 1 1 d U
H29A H 0.1586 0.3213 0.2297 0.255 Uiso 1 1 calc R
H29B H 0.2078 0.3818 0.2315 0.255 Uiso 1 1 calc R
H29C H 0.0884 0.3623 0.1877 0.255 Uiso 1 1 calc R
C30 C -0.0383(13) 0.4656(3) 0.2342(3) 0.184(5) Uani 1 1 d U
H30A H -0.1041 0.4945 0.2433 0.275 Uiso 1 1 calc R
H30B H -0.0519 0.4574 0.1964 0.275 Uiso 1 1 calc R
H30C H 0.0639 0.4762 0.2419 0.275 Uiso 1 1 calc R
C31 C 0.2371(4) 0.27664(13) 0.51352(13) 0.0400(7) Uani 1 1 d .
C32 C 0.1699(4) 0.28671(15) 0.56315(14) 0.0502(9) Uani 1 1 d .
C33 C 0.2507(5) 0.31510(17) 0.60221(15) 0.0617(11) Uani 1 1 d .
H33 H 0.2067 0.3217 0.6351 0.074 Uiso 1 1 calc R
C34 C 0.3917(5) 0.33393(17) 0.59510(17) 0.0649(11) Uani 1 1 d .
C35 C 0.4536(5) 0.32423(16) 0.54610(17) 0.0581(10) Uani 1 1 d .
H35 H 0.5496 0.3371 0.5404 0.070 Uiso 1 1 calc R
C36 C 0.3799(4) 0.29628(14) 0.50489(14) 0.0452(8) Uani 1 1 d .
C37 C 0.0173(5) 0.26871(19) 0.57741(16) 0.0646(11) Uani 1 1 d .
H37A H 0.0233 0.2334 0.5930 0.097 Uiso 1 1 calc R
H37B H -0.0470 0.2679 0.5454 0.097 Uiso 1 1 calc R
H37C H -0.0228 0.2932 0.6031 0.097 Uiso 1 1 calc R
C38 C 0.4768(7) 0.3639(2) 0.6390(2) 0.0916(17) Uani 1 1 d .
H38A H 0.4504 0.4013 0.6373 0.137 Uiso 1 1 calc R
H38B H 0.5826 0.3600 0.6343 0.137 Uiso 1 1 calc R
H38C H 0.4521 0.3496 0.6736 0.137 Uiso 1 1 calc R
C39 C 0.4609(4) 0.29205(18) 0.45342(17) 0.0599(10) Uani 1 1 d .
H39A H 0.4711 0.2549 0.4438 0.090 Uiso 1 1 calc R
H39B H 0.5586 0.3080 0.4582 0.090 Uiso 1 1 calc R
H39C H 0.4051 0.3106 0.4252 0.090 Uiso 1 1 calc R
C41 C 0.0447(4) 0.18048(13) 0.48963(13) 0.0407(7) Uani 1 1 d .
C42 C 0.1263(4) 0.14968(14) 0.52834(14) 0.0478(8) Uani 1 1 d .
C43 C 0.0616(5) 0.10347(15) 0.54720(17) 0.0604(11) Uani 1 1 d .
H43 H 0.1147 0.0834 0.5732 0.072 Uiso 1 1 calc R
C44 C -0.0769(6) 0.08559(17) 0.52965(18) 0.0664(11) Uani 1 1 d .
C45 C -0.1503(5) 0.11428(15) 0.49001(17) 0.0588(10) Uani 1 1 d .
H45 H -0.2429 0.1019 0.4766 0.071 Uiso 1 1 calc R
C46 C -0.0930(4) 0.16117(14) 0.46885(14) 0.0460(8) Uani 1 1 d .
C47 C 0.2827(5) 0.16158(17) 0.54897(16) 0.0600(10) Uani 1 1 d .
H47A H 0.2794 0.1854 0.5794 0.090 Uiso 1 1 calc R
H47B H 0.3376 0.1782 0.5209 0.090 Uiso 1 1 calc R
H47C H 0.3314 0.1287 0.5599 0.090 Uiso 1 1 calc R
C48 C -0.1442(7) 0.0358(2) 0.5525(2) 0.0981(18) Uani 1 1 d .
H48A H -0.1723 0.0425 0.5890 0.147 Uiso 1 1 calc R
H48B H -0.0720 0.0072 0.5524 0.147 Uiso 1 1 calc R
H48C H -0.2314 0.0257 0.5309 0.147 Uiso 1 1 calc R
C49 C -0.1828(5) 0.18601(17) 0.42301(17) 0.0596(10) Uani 1 1 d .
H49A H -0.2478 0.2131 0.4368 0.089 Uiso 1 1 calc R
H49B H -0.2419 0.1588 0.4047 0.089 Uiso 1 1 calc R
H49C H -0.1162 0.2021 0.3981 0.089 Uiso 1 1 calc R
C51 C 0.4385(4) 0.08706(13) 0.35352(13) 0.0419(7) Uani 1 1 d .
F52 F 0.4620(3) 0.08240(10) 0.44893(8) 0.0689(7) Uani 1 1 d .
C52 C 0.4863(4) 0.06117(14) 0.40026(14) 0.0478(8) Uani 1 1 d .
C53 C 0.5611(4) 0.01346(15) 0.40183(15) 0.0527(9) Uani 1 1 d .
F53 F 0.6047(3) -0.00919(11) 0.44872(10) 0.0791(8) Uani 1 1 d .
F54 F 0.6751(3) -0.05646(9) 0.35544(11) 0.0740(7) Uani 1 1 d .
C54 C 0.5947(4) -0.01096(14) 0.35498(16) 0.0519(9) Uani 1 1 d .
F55 F 0.5915(3) -0.00989(10) 0.26092(9) 0.0713(7) Uani 1 1 d .
C55 C 0.5521(4) 0.01256(15) 0.30725(15) 0.0507(9) Uani 1 1 d .
F56 F 0.4321(3) 0.07910(9) 0.25882(8) 0.0587(6) Uani 1 1 d .
C56 C 0.4744(4) 0.05931(14) 0.30803(14) 0.0443(8) Uani 1 1 d .
C61 C 0.1905(4) 0.13256(13) 0.31610(13) 0.0413(7) Uani 1 1 d .
F62 F 0.2223(3) 0.18715(10) 0.23984(8) 0.0619(6) Uani 1 1 d .
C62 C 0.1369(4) 0.15428(14) 0.26767(13) 0.0439(8) Uani 1 1 d .
F63 F -0.0464(3) 0.16752(12) 0.19880(9) 0.0769(7) Uani 1 1 d .
C63 C -0.0024(5) 0.14504(16) 0.24594(14) 0.0532(9) Uani 1 1 d .
F64 F -0.2371(3) 0.10357(12) 0.25007(12) 0.0842(8) Uani 1 1 d .
C64 C -0.0999(4) 0.11224(17) 0.27150(17) 0.0580(10) Uani 1 1 d .
F65 F -0.1437(3) 0.05605(12) 0.34412(12) 0.0882(9) Uani 1 1 d .
C65 C -0.0520(5) 0.08885(16) 0.31824(17) 0.0576(10) Uani 1 1 d .
F66 F 0.1253(3) 0.07328(10) 0.38514(10) 0.0680(6) Uani 1 1 d .
C66 C 0.0888(4) 0.09904(14) 0.33880(15) 0.0475(8) Uani 1 1 d .
C71 C 0.3232(11) -0.2259(4) 0.3564(5) 0.175(4) Uani 1 1 d .
H71A H 0.2389 -0.2448 0.3393 0.210 Uiso 1 1 calc R
H71B H 0.3615 -0.2472 0.3868 0.210 Uiso 1 1 calc R
C72 C 0.4460(11) -0.2174(3) 0.3159(4) 0.141(3) Uani 1 1 d .
H72A H 0.5396 -0.2335 0.3289 0.170 Uiso 1 1 calc R
H72B H 0.4172 -0.2332 0.2811 0.170 Uiso 1 1 calc R
C73 C 0.4606(10) -0.1613(4) 0.3114(3) 0.137(3) Uani 1 1 d .
H73A H 0.4388 -0.1501 0.2743 0.165 Uiso 1 1 calc R
H73B H 0.5624 -0.1506 0.3215 0.165 Uiso 1 1 calc R
C74 C 0.3511(10) -0.1351(3) 0.3488(5) 0.154(4) Uani 1 1 d .
H74A H 0.4044 -0.1126 0.3752 0.184 Uiso 1 1 calc R
H74B H 0.2801 -0.1129 0.3282 0.184 Uiso 1 1 calc R
C75 C 0.2777(13) -0.1756(4) 0.3742(6) 0.219(7) Uani 1 1 d .
H75A H 0.1704 -0.1717 0.3672 0.263 Uiso 1 1 calc R
H75B H 0.2974 -0.1729 0.4130 0.263 Uiso 1 1 calc R

loop_
_atom_site_aniso_label
_atom_site_aniso_U_11
_atom_site_aniso_U_22
_atom_site_aniso_U_33
_atom_site_aniso_U_23
_atom_site_aniso_U_13
_atom_site_aniso_U_12
Zr1 0.0439(2) 0.03173(19) 0.0468(2) 0.00572(13) 0.00417(15) 0.00074(13)
P1 0.0418(4) 0.0302(4) 0.0338(4) 0.0014(3) -0.0009(3) 0.0003(3)
B1 0.046(2) 0.0364(19) 0.0390(19) 0.0002(15) -0.0004(16) 0.0029(16)
O1 0.0548(14) 0.0328(12) 0.0455(13) 0.0058(10) 0.0002(11) 0.0020(10)
O2 0.0505(16) 0.0539(16) 0.087(2) 0.0142(14) 0.0205(15) 0.0112(12)
C1 0.0518(19) 0.0377(17) 0.0336(16) 0.0010(13) -0.0010(14) 0.0063(15)
C2 0.0489(19) 0.0361(17) 0.0375(17) -0.0004(13) -0.0039(14) 0.0080(14)
C5 0.048(2) 0.0317(16) 0.0418(18) 0.0002(14) -0.0012(15) 0.0018(14)
C3 0.0332(17) 0.057(2) 0.0445(19) 0.0044(16) 0.0046(14) -0.0077(15)
C4 0.055(2) 0.0436(19) 0.054(2) 0.0042(16) 0.0054(17) -0.0051(16)
C11 0.128(5) 0.032(2) 0.086(3) -0.007(2) -0.024(3) 0.016(3)
C12 0.078(3) 0.073(3) 0.141(5) -0.066(4) 0.048(4) -0.020(3)
C13 0.174(6) 0.031(2) 0.055(3) -0.0048(18) 0.002(3) 0.004(3)
C14 0.097(4) 0.075(4) 0.110(5) -0.041(4) -0.030(4) 0.015(3)
C15 0.108(4) 0.052(3) 0.101(4) -0.023(3) 0.030(3) -0.032(3)
C21 0.336(12) 0.061(4) 0.190(8) -0.031(4) -0.138(8) 0.079(6)
C22 0.129(6) 0.239(10) 0.313(12) -0.204(9) 0.122(7) -0.071(6)
C23 0.490(16) 0.060(4) 0.057(3) -0.009(3) 0.030(6) -0.017(6)
C24 0.157(7) 0.237(10) 0.274(11) -0.186(9) -0.124(8) 0.083(7)
C25 0.288(11) 0.115(6) 0.247(10) -0.064(6) 0.146(9) -0.126(7)
C16 0.073(3) 0.070(3) 0.092(4) -0.013(3) -0.028(3) 0.027(3)
C17 0.051(2) 0.084(3) 0.051(2) 0.003(2) -0.0001(18) -0.019(2)
C18 0.084(3) 0.046(2) 0.056(2) -0.0038(18) -0.028(2) 0.012(2)
C19 0.052(2) 0.134(5) 0.045(2) -0.007(3) 0.0075(19) -0.014(3)
C20 0.119(4) 0.064(3) 0.067(3) 0.028(2) -0.031(3) -0.029(3)
C26 0.121(6) 0.171(8) 0.249(10) -0.096(7) -0.098(6) 0.089(6)
C27 0.100(4) 0.193(7) 0.081(4) 0.011(4) 0.003(3) -0.080(5)
C28 0.208(7) 0.061(3) 0.118(5) -0.025(3) -0.091(5) 0.043(4)
C29 0.098(5) 0.332(12) 0.083(4) -0.062(6) 0.032(4) -0.035(7)
C30 0.319(12) 0.120(6) 0.105(5) 0.064(4) -0.081(6) -0.110(7)
C31 0.0471(19) 0.0339(16) 0.0388(17) -0.0012(13) -0.0019(14) -0.0032(14)
C32 0.061(2) 0.049(2) 0.0416(19) -0.0040(16) 0.0030(17) -0.0070(17)
C33 0.083(3) 0.062(3) 0.041(2) -0.0096(18) 0.001(2) -0.011(2)
C34 0.083(3) 0.057(2) 0.054(2) -0.0056(19) -0.014(2) -0.014(2)
C35 0.054(2) 0.055(2) 0.064(2) 0.0011(19) -0.0096(19) -0.0138(18)
C36 0.0455(19) 0.0408(18) 0.049(2) 0.0011(15) -0.0027(16) -0.0030(15)
C37 0.072(3) 0.075(3) 0.048(2) -0.012(2) 0.019(2) -0.011(2)
C38 0.113(4) 0.094(4) 0.067(3) -0.022(3) -0.019(3) -0.034(3)
C39 0.050(2) 0.066(3) 0.065(3) -0.006(2) 0.0085(19) -0.0129(19)
C41 0.0505(19) 0.0330(16) 0.0385(17) 0.0037(13) -0.0005(15) -0.0013(14)
C42 0.063(2) 0.0386(18) 0.0417(18) 0.0047(15) -0.0031(16) 0.0003(16)
C43 0.082(3) 0.043(2) 0.056(2) 0.0190(17) -0.004(2) 0.0008(19)
C44 0.087(3) 0.046(2) 0.066(3) 0.013(2) 0.005(2) -0.014(2)
C45 0.066(3) 0.046(2) 0.064(2) 0.0032(18) -0.003(2) -0.0141(18)
C46 0.050(2) 0.0401(18) 0.0473(19) 0.0018(15) -0.0026(16) -0.0031(15)
C47 0.066(3) 0.055(2) 0.058(2) 0.0147(19) -0.018(2) 0.0030(19)
C48 0.126(5) 0.060(3) 0.108(4) 0.033(3) -0.003(4) -0.030(3)
C49 0.056(2) 0.055(2) 0.066(2) 0.0097(19) -0.017(2) -0.0089(18)
C51 0.0442(18) 0.0397(18) 0.0419(18) 0.0023(14) 0.0024(15) 0.0019(14)
F52 0.0991(19) 0.0706(15) 0.0371(11) 0.0044(10) 0.0023(11) 0.0382(14)
C52 0.056(2) 0.046(2) 0.0414(19) 0.0023(15) 0.0029(16) 0.0103(16)
C53 0.059(2) 0.049(2) 0.051(2) 0.0123(17) 0.0011(18) 0.0081(17)
F53 0.105(2) 0.0708(16) 0.0614(14) 0.0220(12) 0.0015(14) 0.0382(15)
F54 0.0857(17) 0.0518(14) 0.0846(17) -0.0003(12) 0.0036(14) 0.0309(12)
C54 0.053(2) 0.0370(19) 0.065(2) 0.0008(17) 0.0003(18) 0.0075(16)
F55 0.0810(16) 0.0712(16) 0.0615(14) -0.0240(12) 0.0018(12) 0.0238(13)
C55 0.051(2) 0.048(2) 0.053(2) -0.0110(17) 0.0013(17) 0.0054(16)
F56 0.0735(15) 0.0640(14) 0.0382(11) -0.0033(10) -0.0044(10) 0.0193(11)
C56 0.0454(19) 0.0462(19) 0.0409(18) -0.0005(15) -0.0025(15) 0.0031(15)
C61 0.0509(19) 0.0325(17) 0.0406(17) -0.0024(13) 0.0020(15) 0.0035(14)
F62 0.0649(14) 0.0728(15) 0.0479(12) 0.0165(11) 0.0000(10) -0.0045(12)
C62 0.054(2) 0.0419(18) 0.0359(17) -0.0007(14) 0.0042(15) 0.0035(16)
F63 0.0826(17) 0.0942(19) 0.0521(13) 0.0051(13) -0.0218(12) 0.0088(15)
C63 0.064(2) 0.053(2) 0.0418(19) -0.0083(17) -0.0075(18) 0.0125(19)
F64 0.0554(15) 0.106(2) 0.0893(19) -0.0260(16) -0.0156(13) -0.0100(14)
C64 0.049(2) 0.062(2) 0.062(2) -0.020(2) -0.0042(19) -0.0009(18)
F65 0.0744(17) 0.090(2) 0.101(2) 0.0053(16) 0.0080(15) -0.0386(15)
C65 0.059(2) 0.051(2) 0.063(2) -0.0066(19) 0.007(2) -0.0128(19)
F66 0.0762(16) 0.0601(14) 0.0672(15) 0.0242(12) -0.0038(12) -0.0167(12)
C66 0.056(2) 0.0376(18) 0.049(2) 0.0026(15) 0.0015(17) -0.0051(15)
C71 0.160(8) 0.116(7) 0.256(12) 0.037(8) 0.086(9) 0.010(6)
C72 0.160(8) 0.113(6) 0.152(7) -0.017(5) 0.015(6) 0.013(6)
C73 0.144(7) 0.149(8) 0.118(6) 0.034(5) -0.005(5) -0.034(6)
C74 0.112(6) 0.100(6) 0.250(12) 0.009(7) 0.017(7) 0.000(5)
C75 0.194(10) 0.143(9) 0.333(16) -0.068(10) 0.174(11) -0.049(8)

loop_
_atom_type_symbol
_atom_type_description
_atom_type_scat_dispersion_real
_atom_type_scat_dispersion_imag
_atom_type_scat_source
C C 0.0033 0.0016 'International Tables Vol C Tables 4.2.6.8 and 6.1.1.4'
H H 0.0000 0.0000 'International Tables Vol C Tables 4.2.6.8 and 6.1.1.4'
B B 0.0013 0.0007 'International Tables Vol C Tables 4.2.6.8 and 6.1.1.4'
O O 0.0106 0.0060 'International Tables Vol C Tables 4.2.6.8 and 6.1.1.4'
F F 0.0171 0.0103 'International Tables Vol C Tables 4.2.6.8 and 6.1.1.4'
P P 0.1023 0.0942 'International Tables Vol C Tables 4.2.6.8 and 6.1.1.4'
Zr Zr -2.9673 0.5597 'International Tables Vol C Tables 4.2.6.8 and 6.1.1.4'

loop_
_geom_angle_atom_site_label_1
_geom_angle_atom_site_label_2
_geom_angle_atom_site_label_3
_geom_angle
O1 Zr1 C3 90.07(11)
O1 Zr1 C17 87.06(13)
C3 Zr1 C17 123.69(14)
O1 Zr1 C12 100.00(19)
C3 Zr1 C12 131.31(15)
C17 Zr1 C12 104.44(17)
O1 Zr1 C16 118.02(16)
C3 Zr1 C16 125.10(17)
C17 Zr1 C16 31.68(16)
C12 Zr1 C16 91.6(2)
O1 Zr1 C18 81.32(11)
C3 Zr1 C18 91.86(15)
C17 Zr1 C18 32.20(15)
C12 Zr1 C18 136.61(17)
C16 Zr1 C18 52.48(14)
O1 Zr1 C13 80.34(12)
C3 Zr1 C13 106.4(2)
C17 Zr1 C13 128.2(2)
C12 Zr1 C13 32.1(2)
C16 Zr1 C13 123.2(2)
C18 Zr1 C13 154.0(2)
O1 Zr1 C20 133.78(13)
C3 Zr1 C20 94.88(19)
C17 Zr1 C20 52.59(15)
C12 Zr1 C20 110.3(3)
C16 Zr1 C20 31.31(19)
C18 Zr1 C20 52.65(15)
C13 Zr1 C20 140.25(19)
O1 Zr1 C15 125.14(18)
C3 Zr1 C15 82.71(17)
C17 Zr1 C15 140.4(2)
C12 Zr1 C15 52.64(17)
C16 Zr1 C15 110.1(2)
C18 Zr1 C15 152.77(18)
C13 Zr1 C15 50.89(17)
C20 Zr1 C15 101.1(2)
O1 Zr1 C11 131.67(14)
C3 Zr1 C11 111.75(19)
C17 Zr1 C11 111.50(18)
C12 Zr1 C11 33.5(2)
C16 Zr1 C11 84.71(17)
C18 Zr1 C11 136.78(15)
C13 Zr1 C11 52.73(16)
C20 Zr1 C11 88.44(18)
C15 Zr1 C11 30.75(18)
O1 Zr1 C14 94.67(19)
C3 Zr1 C14 79.90(18)
C17 Zr1 C14 156.39(19)
C12 Zr1 C14 52.04(19)
C16 Zr1 C14 136.00(17)
C18 Zr1 C14 170.87(17)
C13 Zr1 C14 30.3(2)
C20 Zr1 C14 131.5(2)
C15 Zr1 C14 30.5(2)
C11 Zr1 C14 51.32(18)
O1 Zr1 C19 108.58(16)
C3 Zr1 C19 75.52(14)
C17 Zr1 C19 52.80(14)
C12 Zr1 C19 141.0(2)
C16 Zr1 C19 51.83(17)
C18 Zr1 C19 32.08(16)
C13 Zr1 C19 170.98(18)
C20 Zr1 C19 31.30(18)
C15 Zr1 C19 121.6(2)
C11 Zr1 C19 118.27(19)
C14 Zr1 C19 145.8(2)
C41 P1 C1 104.58(16)
C41 P1 C31 112.29(15)
C1 P1 C31 119.29(16)
C41 P1 C5 114.72(16)
C1 P1 C5 106.52(15)
C31 P1 C5 99.71(15)
C4 B1 C2 109.4(3)
C4 B1 C61 115.3(3)
C2 B1 C61 106.4(3)
C4 B1 C51 108.5(3)
C2 B1 C51 111.6(3)
C61 B1 C51 105.5(3)
C5 O1 Zr1 150.2(2)
C2 C1 P1 115.6(2)
C2 C1 H1A 108.4
P1 C1 H1A 108.4
C2 C1 H1B 108.4
P1 C1 H1B 108.4
H1A C1 H1B 107.4
C1 C2 B1 111.6(3)
C1 C2 H2A 109.3
B1 C2 H2A 109.3
C1 C2 H2B 109.3
B1 C2 H2B 109.3
H2A C2 H2B 108.0
O2 C5 O1 128.2(3)
O2 C5 P1 121.5(3)
O1 C5 P1 110.2(2)
Zr1 C3 H3A 109.5
Zr1 C3 H3B 109.5
H3A C3 H3B 109.5
Zr1 C3 H3C 109.5
H3A C3 H3C 109.5
H3B C3 H3C 109.5
B1 C4 H4A 109.5
B1 C4 H4B 109.5
H4A C4 H4B 109.5
B1 C4 H4C 109.5
H4A C4 H4C 109.5
H4B C4 H4C 109.5
C15 C11 C12 106.0(5)
C15 C11 C21 125.8(7)
C12 C11 C21 126.4(8)
C15 C11 Zr1 74.6(3)
C12 C11 Zr1 71.9(2)
C21 C11 Zr1 130.6(4)
C13 C12 C11 104.8(5)
C13 C12 C22 127.3(9)
C11 C12 C22 127.2(8)
C13 C12 Zr1 75.1(3)
C11 C12 Zr1 74.6(3)
C22 C12 Zr1 122.7(4)
C14 C13 C12 109.2(5)
C14 C13 C23 124.0(9)
C12 C13 C23 126.3(8)
C14 C13 Zr1 75.5(3)
C12 C13 Zr1 72.8(3)
C23 C13 Zr1 124.3(3)
C13 C14 C15 109.7(5)
C13 C14 C24 126.9(9)
C15 C14 C24 123.0(9)
C13 C14 Zr1 74.2(3)
C15 C14 Zr1 74.4(3)
C24 C14 Zr1 123.8(4)
C14 C15 C11 110.3(5)
C14 C15 C25 124.5(8)
C11 C15 C25 124.8(8)
C14 C15 Zr1 75.1(3)
C11 C15 Zr1 74.7(3)
C25 C15 Zr1 123.1(4)
C11 C21 H21A 109.5
C11 C21 H21B 109.5
H21A C21 H21B 109.5
C11 C21 H21C 109.5
H21A C21 H21C 109.5
H21B C21 H21C 109.5
C12 C22 H22A 109.5
C12 C22 H22B 109.5
H22A C22 H22B 109.5
C12 C22 H22C 109.5
H22A C22 H22C 109.5
H22B C22 H22C 109.5
C13 C23 H23A 109.5
C13 C23 H23B 109.5
H23A C23 H23B 109.5
C13 C23 H23C 109.5
H23A C23 H23C 109.5
H23B C23 H23C 109.5
C14 C24 H24A 109.5
C14 C24 H24B 109.5
H24A C24 H24B 109.5
C14 C24 H24C 109.5
H24A C24 H24C 109.5
H24B C24 H24C 109.5
C15 C25 H25A 109.5
C15 C25 H25B 109.5
H25A C25 H25B 109.5
C15 C25 H25C 109.5
H25A C25 H25C 109.5
H25B C25 H25C 109.5
C20 C16 C17 109.2(4)
C20 C16 C26 124.6(7)
C17 C16 C26 124.6(7)
C20 C16 Zr1 74.8(3)
C17 C16 Zr1 73.3(3)
C26 C16 Zr1 129.7(4)
C16 C17 C18 107.6(4)
C16 C17 C27 125.3(6)
C18 C17 C27 126.8(5)
C16 C17 Zr1 75.1(3)
C18 C17 Zr1 74.8(2)
C27 C17 Zr1 121.0(3)
C17 C18 C19 106.9(4)
C17 C18 C28 125.0(6)
C19 C18 C28 127.7(6)
C17 C18 Zr1 73.0(2)
C19 C18 Zr1 75.0(3)
C28 C18 Zr1 123.0(3)
C20 C19 C18 108.0(4)
C20 C19 C29 127.3(7)
C18 C19 C29 123.7(7)
C20 C19 Zr1 73.8(3)
C18 C19 Zr1 73.0(2)
C29 C19 Zr1 127.9(4)
C16 C20 C19 108.2(4)
C16 C20 C30 128.7(7)
C19 C20 C30 122.1(7)
C16 C20 Zr1 73.9(3)
C19 C20 Zr1 74.9(3)
C30 C20 Zr1 126.2(4)
C16 C26 H26A 109.5
C16 C26 H26B 109.5
H26A C26 H26B 109.5
C16 C26 H26C 109.5
H26A C26 H26C 109.5
H26B C26 H26C 109.5
C17 C27 H27A 109.5
C17 C27 H27B 109.5
H27A C27 H27B 109.5
C17 C27 H27C 109.5
H27A C27 H27C 109.5
H27B C27 H27C 109.5
C18 C28 H28A 109.5
C18 C28 H28B 109.5
H28A C28 H28B 109.5
C18 C28 H28C 109.5
H28A C28 H28C 109.5
H28B C28 H28C 109.5
C19 C29 H29A 109.5
C19 C29 H29B 109.5
H29A C29 H29B 109.5
C19 C29 H29C 109.5
H29A C29 H29C 109.5
H29B C29 H29C 109.5
C20 C30 H30A 109.5
C20 C30 H30B 109.5
H30A C30 H30B 109.5
C20 C30 H30C 109.5
H30A C30 H30C 109.5
H30B C30 H30C 109.5
C36 C31 C32 119.7(3)
C36 C31 P1 123.6(3)
C32 C31 P1 116.7(3)
C33 C32 C31 118.3(4)
C33 C32 C37 116.5(3)
C31 C32 C37 125.2(3)
C34 C33 C32 123.2(4)
C34 C33 H33 118.4
C32 C33 H33 118.4
C33 C34 C35 117.3(4)
C33 C34 C38 121.5(4)
C35 C34 C38 121.2(4)
C34 C35 C36 123.0(4)
C34 C35 H35 118.5
C36 C35 H35 118.5
C35 C36 C31 118.5(3)
C35 C36 C39 115.7(3)
C31 C36 C39 125.7(3)
C32 C37 H37A 109.5
C32 C37 H37B 109.5
H37A C37 H37B 109.5
C32 C37 H37C 109.5
H37A C37 H37C 109.5
H37B C37 H37C 109.5
C34 C38 H38A 109.5
C34 C38 H38B 109.5
H38A C38 H38B 109.5
C34 C38 H38C 109.5
H38A C38 H38C 109.5
H38B C38 H38C 109.5
C36 C39 H39A 109.5
C36 C39 H39B 109.5
H39A C39 H39B 109.5
C36 C39 H39C 109.5
H39A C39 H39C 109.5
H39B C39 H39C 109.5
C46 C41 C42 119.1(3)
C46 C41 P1 120.7(3)
C42 C41 P1 119.9(3)
C43 C42 C41 118.2(4)
C43 C42 C47 116.6(3)
C41 C42 C47 125.1(3)
C44 C43 C42 123.3(4)
C44 C43 H43 118.3
C42 C43 H43 118.3
C45 C44 C43 117.5(4)
C45 C44 C48 121.2(5)
C43 C44 C48 121.3(4)
C44 C45 C46 122.7(4)
C44 C45 H45 118.7
C46 C45 H45 118.7
C45 C46 C41 118.9(3)
C45 C46 C49 116.1(3)
C41 C46 C49 125.0(3)
C42 C47 H47A 109.5
C42 C47 H47B 109.5
H47A C47 H47B 109.5
C42 C47 H47C 109.5
H47A C47 H47C 109.5
H47B C47 H47C 109.5
C44 C48 H48A 109.5
C44 C48 H48B 109.5
H48A C48 H48B 109.5
C44 C48 H48C 109.5
H48A C48 H48C 109.5
H48B C48 H48C 109.5
C46 C49 H49A 109.5
C46 C49 H49B 109.5
H49A C49 H49B 109.5
C46 C49 H49C 109.5
H49A C49 H49C 109.5
H49B C49 H49C 109.5
C56 C51 C52 112.3(3)
C56 C51 B1 120.1(3)
C52 C51 B1 127.6(3)
F52 C52 C53 114.5(3)
F52 C52 C51 121.0(3)
C53 C52 C51 124.6(3)
F53 C53 C54 119.3(3)
F53 C53 C52 121.3(3)
C54 C53 C52 119.5(3)
F54 C54 C53 120.6(3)
F54 C54 C55 120.2(3)
C53 C54 C55 119.2(3)
F55 C55 C56 121.6(3)
F55 C55 C54 119.5(3)
C56 C55 C54 118.9(3)
F56 C56 C55 115.1(3)
F56 C56 C51 119.4(3)
C55 C56 C51 125.5(3)
C66 C61 C62 112.4(3)
C66 C61 B1 120.1(3)
C62 C61 B1 127.4(3)
F62 C62 C63 115.8(3)
F62 C62 C61 120.2(3)
C63 C62 C61 124.0(3)
F63 C63 C62 120.6(4)
F63 C63 C64 118.9(4)
C62 C63 C64 120.6(4)
F64 C64 C65 121.8(4)
F64 C64 C63 120.3(4)
C65 C64 C63 117.9(4)
F65 C65 C64 119.7(4)
F65 C65 C66 120.5(4)
C64 C65 C66 119.8(4)
F66 C66 C65 114.8(3)
F66 C66 C61 119.9(3)
C65 C66 C61 125.3(4)
C75 C71 C72 108.0(8)
C75 C71 H71A 110.1
C72 C71 H71A 110.1
C75 C71 H71B 110.1
C72 C71 H71B 110.1
H71A C71 H71B 108.4
C73 C72 C71 105.0(7)
C73 C72 H72A 110.7
C71 C72 H72A 110.7
C73 C72 H72B 110.7
C71 C72 H72B 110.7
H72A C72 H72B 108.8
C72 C73 C74 108.3(7)
C72 C73 H73A 110.0
C74 C73 H73A 110.0
C72 C73 H73B 110.0
C74 C73 H73B 110.0
H73A C73 H73B 108.4
C75 C74 C73 107.1(7)
C75 C74 H74A 110.3
C73 C74 H74A 110.3
C75 C74 H74B 110.3
C73 C74 H74B 110.3
H74A C74 H74B 108.5
C74 C75 C71 111.5(8)
C74 C75 H75A 109.3
C71 C75 H75A 109.3
C74 C75 H75B 109.3
C71 C75 H75B 109.3
H75A C75 H75B 108.0

loop_
_geom_bond_atom_site_label_1
_geom_bond_atom_site_label_2
_geom_bond_distance
Zr1 O1 2.127(2)
Zr1 C3 2.333(3)
Zr1 C17 2.507(4)
Zr1 C12 2.507(4)
Zr1 C16 2.529(5)
Zr1 C18 2.530(4)
Zr1 C13 2.537(5)
Zr1 C20 2.541(4)
Zr1 C15 2.543(4)
Zr1 C11 2.544(4)
Zr1 C14 2.552(5)
Zr1 C19 2.555(4)
P1 C41 1.810(3)
P1 C1 1.818(3)
P1 C31 1.826(3)
P1 C5 1.911(3)
B1 C4 1.635(5)
B1 C2 1.648(5)
B1 C61 1.657(5)
B1 C51 1.668(5)
O1 C5 1.281(4)
O2 C5 1.201(4)
C1 C2 1.538(4)
C1 H1A 0.9800
C1 H1B 0.9800
C2 H2A 0.9800
C2 H2B 0.9800
C3 H3A 0.9700
C3 H3B 0.9700
C3 H3C 0.9700
C4 H4A 0.9700
C4 H4B 0.9700
C4 H4C 0.9700
C11 C15 1.349(8)
C11 C12 1.455(8)
C11 C21 1.511(8)
C12 C13 1.393(9)
C12 C22 1.506(8)
C13 C14 1.330(9)
C13 C23 1.502(8)
C14 C15 1.340(9)
C14 C24 1.531(9)
C15 C25 1.524(9)
C21 H21A 0.9700
C21 H21B 0.9700
C21 H21C 0.9700
C22 H22A 0.9700
C22 H22B 0.9700
C22 H22C 0.9700
C23 H23A 0.9700
C23 H23B 0.9700
C23 H23C 0.9700
C24 H24A 0.9700
C24 H24B 0.9700
C24 H24C 0.9700
C25 H25A 0.9700
C25 H25B 0.9700
C25 H25C 0.9700
C16 C20 1.368(8)
C16 C17 1.375(7)
C16 C26 1.529(8)
C17 C18 1.397(6)
C17 C27 1.508(6)
C18 C19 1.405(7)
C18 C28 1.490(6)
C19 C20 1.375(8)
C19 C29 1.518(8)
C20 C30 1.514(7)
C26 H26A 0.9700
C26 H26B 0.9700
C26 H26C 0.9700
C27 H27A 0.9700
C27 H27B 0.9700
C27 H27C 0.9700
C28 H28A 0.9700
C28 H28B 0.9700
C28 H28C 0.9700
C29 H29A 0.9700
C29 H29B 0.9700
C29 H29C 0.9700
C30 H30A 0.9700
C30 H30B 0.9700
C30 H30C 0.9700
C31 C36 1.403(5)
C31 C32 1.424(5)
C32 C33 1.392(5)
C32 C37 1.503(6)
C33 C34 1.374(6)
C33 H33 0.9400
C34 C35 1.387(6)
C34 C38 1.515(6)
C35 C36 1.393(5)
C35 H35 0.9400
C36 C39 1.507(5)
C37 H37A 0.9700
C37 H37B 0.9700
C37 H37C 0.9700
C38 H38A 0.9700
C38 H38B 0.9700
C38 H38C 0.9700
C39 H39A 0.9700
C39 H39B 0.9700
C39 H39C 0.9700
C41 C46 1.412(5)
C41 C42 1.421(5)
C42 C43 1.390(5)
C42 C47 1.512(5)
C43 C44 1.382(6)
C43 H43 0.9400
C44 C45 1.374(6)
C44 C48 1.512(6)
C45 C46 1.399(5)
C45 H45 0.9400
C46 C49 1.511(5)
C47 H47A 0.9700
C47 H47B 0.9700
C47 H47C 0.9700
C48 H48A 0.9700
C48 H48B 0.9700
C48 H48C 0.9700
C49 H49A 0.9700
C49 H49B 0.9700
C49 H49C 0.9700
C51 C56 1.383(5)
C51 C52 1.391(5)
F52 C52 1.354(4)
C52 C53 1.376(5)
C53 F53 1.347(4)
C53 C54 1.366(5)
F54 C54 1.353(4)
C54 C55 1.372(5)
F55 C55 1.348(4)
C55 C56 1.368(5)
F56 C56 1.367(4)
C61 C66 1.383(5)
C61 C62 1.397(5)
F62 C62 1.342(4)
C62 C63 1.367(5)
F63 C63 1.352(4)
C63 C64 1.379(6)
F64 C64 1.346(5)
C64 C65 1.363(6)
F65 C65 1.350(5)
C65 C66 1.374(6)
F66 C66 1.356(4)
C71 C75 1.406(12)
C71 C72 1.544(11)
C71 H71A 0.9800
C71 H71B 0.9800
C72 C73 1.422(11)
C72 H72A 0.9800
C72 H72B 0.9800
C73 C74 1.535(11)
C73 H73A 0.9800
C73 H73B 0.9800
C74 C75 1.382(12)
C74 H74A 0.9800
C74 H74B 0.9800
C75 H75A 0.9800
C75 H75B 0.9800

loop_
_geom_torsion_atom_site_label_1
_geom_torsion_atom_site_label_2
_geom_torsion_atom_site_label_3
_geom_torsion_atom_site_label_4
_geom_torsion
C3 Zr1 O1 C5 170.3(4)
C17 Zr1 O1 C5 -65.9(5)
C12 Zr1 O1 C5 38.2(5)
C16 Zr1 O1 C5 -59.0(5)
C18 Zr1 O1 C5 -97.8(5)
C13 Zr1 O1 C5 63.7(5)
C20 Zr1 O1 C5 -92.8(5)
C15 Zr1 O1 C5 89.2(5)
C11 Zr1 O1 C5 50.5(5)
C14 Zr1 O1 C5 90.4(5)
C19 Zr1 O1 C5 -115.0(4)
C41 P1 C1 C2 -49.1(3)
C31 P1 C1 C2 77.5(3)
C5 P1 C1 C2 -170.9(3)
P1 C1 C2 B1 167.1(2)
C4 B1 C2 C1 68.0(4)
C61 B1 C2 C1 -57.2(4)
C51 B1 C2 C1 -171.9(3)
Zr1 O1 C5 O2 4.0(7)
Zr1 O1 C5 P1 -171.7(3)
C41 P1 C5 O2 27.3(4)
C1 P1 C5 O2 142.5(3)
C31 P1 C5 O2 -92.9(3)
C41 P1 C5 O1 -156.7(2)
C1 P1 C5 O1 -41.5(3)
C31 P1 C5 O1 83.2(3)
O1 Zr1 C11 C15 90.6(4)
C3 Zr1 C11 C15 -20.3(4)
C17 Zr1 C11 C15 -163.3(3)
C12 Zr1 C11 C15 113.0(5)
C16 Zr1 C11 C15 -146.1(4)
C18 Zr1 C11 C15 -138.7(3)
C13 Zr1 C11 C15 74.3(4)
C20 Zr1 C11 C15 -114.9(4)
C14 Zr1 C11 C15 35.6(4)
C19 Zr1 C11 C15 -105.0(4)
O1 Zr1 C11 C12 -22.4(5)
C3 Zr1 C11 C12 -133.3(4)
C17 Zr1 C11 C12 83.7(4)
C16 Zr1 C11 C12 101.0(4)
C18 Zr1 C11 C12 108.3(4)
C13 Zr1 C11 C12 -38.7(3)
C20 Zr1 C11 C12 132.1(4)
C15 Zr1 C11 C12 -113.0(5)
C14 Zr1 C11 C12 -77.4(4)
C19 Zr1 C11 C12 142.0(3)
O1 Zr1 C11 C21 -145.1(8)
C3 Zr1 C11 C21 103.9(8)
C17 Zr1 C11 C21 -39.1(9)
C12 Zr1 C11 C21 -122.8(10)
C16 Zr1 C11 C21 -21.8(8)
C18 Zr1 C11 C21 -14.5(10)
C13 Zr1 C11 C21 -161.5(10)
C20 Zr1 C11 C21 9.3(9)
C15 Zr1 C11 C21 124.2(10)
C14 Zr1 C11 C21 159.8(10)
C19 Zr1 C11 C21 19.2(9)
C15 C11 C12 C13 2.2(5)
C21 C11 C12 C13 -162.7(5)
Zr1 C11 C12 C13 69.7(3)
C15 C11 C12 C22 173.0(5)
C21 C11 C12 C22 8.0(9)
Zr1 C11 C12 C22 -119.6(6)
C15 C11 C12 Zr1 -67.4(3)
C21 C11 C12 Zr1 127.6(5)
O1 Zr1 C12 C13 53.0(4)
C3 Zr1 C12 C13 -46.0(5)
C17 Zr1 C12 C13 142.5(4)
C16 Zr1 C12 C13 171.8(4)
C18 Zr1 C12 C13 140.9(3)
C20 Zr1 C12 C13 -162.5(4)
C15 Zr1 C12 C13 -74.0(4)
C11 Zr1 C12 C13 -110.3(5)
C14 Zr1 C12 C13 -35.2(3)
C19 Zr1 C12 C13 -169.9(3)
O1 Zr1 C12 C11 163.2(3)
C3 Zr1 C12 C11 64.2(5)
C17 Zr1 C12 C11 -107.2(3)
C16 Zr1 C12 C11 -77.9(4)
C18 Zr1 C12 C11 -108.9(3)
C13 Zr1 C12 C11 110.3(4)
C20 Zr1 C12 C11 -52.3(4)
C15 Zr1 C12 C11 36.3(3)
C14 Zr1 C12 C11 75.1(4)
C19 Zr1 C12 C11 -59.7(4)
O1 Zr1 C12 C22 -72.1(9)
C3 Zr1 C12 C22 -171.1(8)
C17 Zr1 C12 C22 17.4(9)
C16 Zr1 C12 C22 46.7(9)
C18 Zr1 C12 C22 15.8(10)
C13 Zr1 C12 C22 -125.1(10)
C20 Zr1 C12 C22 72.4(9)
C15 Zr1 C12 C22 161.0(10)
C11 Zr1 C12 C22 124.6(10)
C14 Zr1 C12 C22 -160.3(10)
C19 Zr1 C12 C22 65.0(9)
C11 C12 C13 C14 -2.0(5)
C22 C12 C13 C14 -172.7(5)
Zr1 C12 C13 C14 67.3(4)
C11 C12 C13 C23 170.4(5)
C22 C12 C13 C23 -0.3(8)
Zr1 C12 C13 C23 -120.3(5)
C11 C12 C13 Zr1 -69.3(3)
C22 C12 C13 Zr1 120.0(5)
O1 Zr1 C13 C14 117.1(4)
C3 Zr1 C13 C14 29.9(4)
C17 Zr1 C13 C14 -164.5(4)
C12 Zr1 C13 C14 -115.8(5)
C16 Zr1 C13 C14 -125.7(4)
C18 Zr1 C13 C14 162.8(4)
C20 Zr1 C13 C14 -89.7(6)
C15 Zr1 C13 C14 -35.9(3)
C11 Zr1 C13 C14 -75.3(4)
C19 Zr1 C13 C14 -71.4(16)
O1 Zr1 C13 C12 -127.1(4)
C3 Zr1 C13 C12 145.7(4)
C17 Zr1 C13 C12 -48.7(4)
C16 Zr1 C13 C12 -9.8(5)
C18 Zr1 C13 C12 -81.4(4)
C20 Zr1 C13 C12 26.1(6)
C15 Zr1 C13 C12 79.9(4)
C11 Zr1 C13 C12 40.5(3)
C14 Zr1 C13 C12 115.8(5)
C19 Zr1 C13 C12 44.4(16)
O1 Zr1 C13 C23 -4.5(8)
C3 Zr1 C13 C23 -91.7(8)
C17 Zr1 C13 C23 74.0(9)
C12 Zr1 C13 C23 122.7(10)
C16 Zr1 C13 C23 112.8(8)
C18 Zr1 C13 C23 41.3(11)
C20 Zr1 C13 C23 148.8(8)
C15 Zr1 C13 C23 -157.4(10)
C11 Zr1 C13 C23 163.2(10)
C14 Zr1 C13 C23 -121.5(10)
C19 Zr1 C13 C23 167.1(12)
C12 C13 C14 C15 1.0(6)
C23 C13 C14 C15 -171.6(5)
Zr1 C13 C14 C15 66.6(4)
C12 C13 C14 C24 173.6(5)
C23 C13 C14 C24 1.1(9)
Zr1 C13 C14 C24 -120.8(6)
C12 C13 C14 Zr1 -65.6(3)
C23 C13 C14 Zr1 121.8(5)
O1 Zr1 C14 C13 -61.7(4)
C3 Zr1 C14 C13 -151.0(4)
C17 Zr1 C14 C13 31.6(8)
C12 Zr1 C14 C13 37.3(3)
C16 Zr1 C14 C13 78.0(5)
C18 Zr1 C14 C13 -125.3(12)
C20 Zr1 C14 C13 121.4(5)
C15 Zr1 C14 C13 116.2(5)
C11 Zr1 C14 C13 80.4(4)
C19 Zr1 C14 C13 164.7(4)
O1 Zr1 C14 C15 -178.0(4)
C3 Zr1 C14 C15 92.8(4)
C17 Zr1 C14 C15 -84.6(7)
C12 Zr1 C14 C15 -78.9(4)
C16 Zr1 C14 C15 -38.2(6)
C18 Zr1 C14 C15 118.5(13)
C13 Zr1 C14 C15 -116.2(5)
C20 Zr1 C14 C15 5.2(5)
C11 Zr1 C14 C15 -35.9(3)
C19 Zr1 C14 C15 48.4(5)
O1 Zr1 C14 C24 62.4(9)
C3 Zr1 C14 C24 -26.8(8)
C17 Zr1 C14 C24 155.8(7)
C12 Zr1 C14 C24 161.5(10)
C16 Zr1 C14 C24 -157.8(8)
C18 Zr1 C14 C24 -1(2)
C13 Zr1 C14 C24 124.2(10)
C20 Zr1 C14 C24 -114.4(8)
C15 Zr1 C14 C24 -119.6(11)
C11 Zr1 C14 C24 -155.5(10)
C19 Zr1 C14 C24 -71.2(10)
C13 C14 C15 C11 0.5(6)
C24 C14 C15 C11 -172.4(5)
Zr1 C14 C15 C11 67.0(4)
C13 C14 C15 C25 173.4(5)
C24 C14 C15 C25 0.4(9)
Zr1 C14 C15 C25 -120.2(6)
C13 C14 C15 Zr1 -66.5(4)
C24 C14 C15 Zr1 120.6(6)
C12 C11 C15 C14 -1.8(6)
C21 C11 C15 C14 163.3(6)
Zr1 C11 C15 C14 -67.3(4)
C12 C11 C15 C25 -174.5(5)
C21 C11 C15 C25 -9.4(9)
Zr1 C11 C15 C25 119.9(6)
C12 C11 C15 Zr1 65.5(3)
C21 C11 C15 Zr1 -129.4(6)
O1 Zr1 C15 C14 2.5(5)
C3 Zr1 C15 C14 -82.5(4)
C17 Zr1 C15 C14 141.3(4)
C12 Zr1 C15 C14 76.8(4)
C16 Zr1 C15 C14 152.8(4)
C18 Zr1 C15 C14 -162.3(4)
C13 Zr1 C15 C14 35.7(4)
C20 Zr1 C15 C14 -176.0(4)
C11 Zr1 C15 C14 116.5(5)
C19 Zr1 C15 C14 -150.5(4)
O1 Zr1 C15 C11 -114.0(4)
C3 Zr1 C15 C11 161.1(4)
C17 Zr1 C15 C11 24.8(5)
C12 Zr1 C15 C11 -39.7(4)
C16 Zr1 C15 C11 36.3(4)
C18 Zr1 C15 C11 81.3(5)
C13 Zr1 C15 C11 -80.8(4)
C20 Zr1 C15 C11 67.5(4)
C14 Zr1 C15 C11 -116.5(5)
C19 Zr1 C15 C11 93.1(4)
O1 Zr1 C15 C25 124.2(8)
C3 Zr1 C15 C25 39.3(8)
C17 Zr1 C15 C25 -97.0(8)
C12 Zr1 C15 C25 -161.5(9)
C16 Zr1 C15 C25 -85.5(8)
C18 Zr1 C15 C25 -40.5(10)
C13 Zr1 C15 C25 157.4(9)
C20 Zr1 C15 C25 -54.3(8)
C11 Zr1 C15 C25 -121.8(10)
C14 Zr1 C15 C25 121.7(10)
C19 Zr1 C15 C25 -28.7(9)
O1 Zr1 C16 C20 -129.3(3)
C3 Zr1 C16 C20 -17.2(4)
C17 Zr1 C16 C20 -116.0(4)
C12 Zr1 C16 C20 128.5(3)
C18 Zr1 C16 C20 -77.9(3)
C13 Zr1 C16 C20 133.7(3)
C15 Zr1 C16 C20 78.0(3)
C11 Zr1 C16 C20 95.7(4)
C14 Zr1 C16 C20 97.6(4)
C19 Zr1 C16 C20 -37.0(3)
O1 Zr1 C16 C17 -13.3(4)
C3 Zr1 C16 C17 98.8(3)
C12 Zr1 C16 C17 -115.5(3)
C18 Zr1 C16 C17 38.1(3)
C13 Zr1 C16 C17 -110.3(3)
C20 Zr1 C16 C17 116.0(4)
C15 Zr1 C16 C17 -166.0(3)
C11 Zr1 C16 C17 -148.3(3)
C14 Zr1 C16 C17 -146.5(4)
C19 Zr1 C16 C17 79.0(3)
O1 Zr1 C16 C26 108.1(7)
C3 Zr1 C16 C26 -139.9(7)
C17 Zr1 C16 C26 121.4(9)
C12 Zr1 C16 C26 5.9(8)
C18 Zr1 C16 C26 159.4(8)
C13 Zr1 C16 C26 11.1(8)
C20 Zr1 C16 C26 -122.7(9)
C15 Zr1 C16 C26 -44.6(8)
C11 Zr1 C16 C26 -26.9(8)
C14 Zr1 C16 C26 -25.1(9)
C19 Zr1 C16 C26 -159.6(8)
C20 C16 C17 C18 -1.6(5)
C26 C16 C17 C18 164.6(5)
Zr1 C16 C17 C18 -68.3(3)
C20 C16 C17 C27 -175.6(5)
C26 C16 C17 C27 -9.5(8)
Zr1 C16 C17 C27 117.6(5)
C20 C16 C17 Zr1 66.8(4)
C26 C16 C17 Zr1 -127.1(6)
O1 Zr1 C17 C16 168.3(3)
C3 Zr1 C17 C16 -103.6(3)
C12 Zr1 C17 C16 68.7(4)
C18 Zr1 C17 C16 -113.4(4)
C13 Zr1 C17 C16 93.0(3)
C20 Zr1 C17 C16 -36.0(3)
C15 Zr1 C17 C16 20.9(4)
C11 Zr1 C17 C16 34.2(4)
C14 Zr1 C17 C16 73.3(6)
C19 Zr1 C17 C16 -75.7(3)
O1 Zr1 C17 C18 -78.3(3)
C3 Zr1 C17 C18 9.8(3)
C12 Zr1 C17 C18 -177.9(3)
C16 Zr1 C17 C18 113.4(4)
C13 Zr1 C17 C18 -153.6(2)
C20 Zr1 C17 C18 77.4(3)
C15 Zr1 C17 C18 134.3(3)
C11 Zr1 C17 C18 147.6(3)
C14 Zr1 C17 C18 -173.3(5)
C19 Zr1 C17 C18 37.7(3)
O1 Zr1 C17 C27 45.8(5)
C3 Zr1 C17 C27 133.9(5)
C12 Zr1 C17 C27 -53.8(6)
C16 Zr1 C17 C27 -122.5(6)
C18 Zr1 C17 C27 124.1(6)
C13 Zr1 C17 C27 -29.5(6)
C20 Zr1 C17 C27 -158.5(6)
C15 Zr1 C17 C27 -101.6(5)
C11 Zr1 C17 C27 -88.2(5)
C14 Zr1 C17 C27 -49.1(8)
C19 Zr1 C17 C27 161.9(6)
C16 C17 C18 C19 0.6(5)
C27 C17 C18 C19 174.5(4)
Zr1 C17 C18 C19 -67.9(3)
C16 C17 C18 C28 -172.7(4)
C27 C17 C18 C28 1.2(7)
Zr1 C17 C18 C28 118.8(4)
C16 C17 C18 Zr1 68.5(3)
C27 C17 C18 Zr1 -117.6(5)
O1 Zr1 C18 C17 98.3(3)
C3 Zr1 C18 C17 -171.9(3)
C12 Zr1 C18 C17 2.9(4)
C16 Zr1 C18 C17 -37.4(3)
C13 Zr1 C18 C17 52.7(5)
C20 Zr1 C18 C17 -77.1(3)
C15 Zr1 C18 C17 -94.3(5)
C11 Zr1 C18 C17 -46.7(4)
C14 Zr1 C18 C17 162.8(14)
C19 Zr1 C18 C17 -113.4(4)
O1 Zr1 C18 C19 -148.3(3)
C3 Zr1 C18 C19 -58.5(3)
C17 Zr1 C18 C19 113.4(4)
C12 Zr1 C18 C19 116.3(4)
C16 Zr1 C18 C19 76.0(3)
C13 Zr1 C18 C19 166.1(4)
C20 Zr1 C18 C19 36.3(3)
C15 Zr1 C18 C19 19.1(5)
C11 Zr1 C18 C19 66.7(4)
C14 Zr1 C18 C19 -83.8(14)
O1 Zr1 C18 C28 -22.8(5)
C3 Zr1 C18 C28 67.0(6)
C17 Zr1 C18 C28 -121.1(7)
C12 Zr1 C18 C28 -118.2(6)
C16 Zr1 C18 C28 -158.5(6)
C13 Zr1 C18 C28 -68.4(7)
C20 Zr1 C18 C28 161.7(6)
C15 Zr1 C18 C28 144.6(6)
C11 Zr1 C18 C28 -167.8(5)
C14 Zr1 C18 C28 41.7(16)
C19 Zr1 C18 C28 125.5(7)
C17 C18 C19 C20 0.5(5)
C28 C18 C19 C20 173.6(5)
Zr1 C18 C19 C20 -66.0(3)
C17 C18 C19 C29 -168.8(5)
C28 C18 C19 C29 4.2(8)
Zr1 C18 C19 C29 124.6(5)
C17 C18 C19 Zr1 66.5(3)
C28 C18 C19 Zr1 -120.4(5)
O1 Zr1 C19 C20 148.5(3)
C3 Zr1 C19 C20 -126.4(4)
C17 Zr1 C19 C20 77.3(3)
C12 Zr1 C19 C20 13.5(5)
C16 Zr1 C19 C20 37.0(3)
C18 Zr1 C19 C20 115.2(4)
C13 Zr1 C19 C20 -22.8(15)
C15 Zr1 C19 C20 -54.7(4)
C11 Zr1 C19 C20 -19.2(4)
C14 Zr1 C19 C20 -81.1(4)
O1 Zr1 C19 C18 33.3(3)
C3 Zr1 C19 C18 118.4(3)
C17 Zr1 C19 C18 -37.9(3)
C12 Zr1 C19 C18 -101.7(4)
C16 Zr1 C19 C18 -78.2(3)
C13 Zr1 C19 C18 -137.9(13)
C20 Zr1 C19 C18 -115.2(4)
C15 Zr1 C19 C18 -169.9(3)
C11 Zr1 C19 C18 -134.4(3)
C14 Zr1 C19 C18 163.7(3)
O1 Zr1 C19 C29 -86.6(7)
C3 Zr1 C19 C29 -1.5(7)
C17 Zr1 C19 C29 -157.7(8)
C12 Zr1 C19 C29 138.4(7)
C16 Zr1 C19 C29 162.0(8)
C18 Zr1 C19 C29 -119.8(9)
C13 Zr1 C19 C29 102.2(15)
C20 Zr1 C19 C29 125.0(9)
C15 Zr1 C19 C29 70.3(8)
C11 Zr1 C19 C29 105.7(8)
C14 Zr1 C19 C29 43.9(9)
C17 C16 C20 C19 1.9(6)
C26 C16 C20 C19 -164.2(5)
Zr1 C16 C20 C19 67.7(3)
C17 C16 C20 C30 170.5(5)
C26 C16 C20 C30 4.4(9)
Zr1 C16 C20 C30 -123.8(6)
C17 C16 C20 Zr1 -65.8(3)
C26 C16 C20 Zr1 128.1(6)
C18 C19 C20 C16 -1.5(6)
C29 C19 C20 C16 167.4(5)
Zr1 C19 C20 C16 -67.0(4)
C18 C19 C20 C30 -171.0(5)
C29 C19 C20 C30 -2.1(9)
Zr1 C19 C20 C30 123.6(5)
C18 C19 C20 Zr1 65.5(3)
C29 C19 C20 Zr1 -125.6(5)
O1 Zr1 C20 C16 71.1(4)
C3 Zr1 C20 C16 165.9(3)
C17 Zr1 C20 C16 36.5(3)
C12 Zr1 C20 C16 -56.5(3)
C18 Zr1 C20 C16 77.3(3)
C13 Zr1 C20 C16 -70.9(4)
C15 Zr1 C20 C16 -110.6(3)
C11 Zr1 C20 C16 -82.4(4)
C14 Zr1 C20 C16 -113.2(3)
C19 Zr1 C20 C16 114.5(4)
O1 Zr1 C20 C19 -43.4(4)
C3 Zr1 C20 C19 51.4(3)
C17 Zr1 C20 C19 -78.0(3)
C12 Zr1 C20 C19 -171.0(3)
C16 Zr1 C20 C19 -114.5(4)
C18 Zr1 C20 C19 -37.2(3)
C13 Zr1 C20 C19 174.6(4)
C15 Zr1 C20 C19 134.9(3)
C11 Zr1 C20 C19 163.1(4)
C14 Zr1 C20 C19 132.2(3)
O1 Zr1 C20 C30 -162.4(7)
C3 Zr1 C20 C30 -67.6(8)
C17 Zr1 C20 C30 162.9(9)
C12 Zr1 C20 C30 70.0(8)
C16 Zr1 C20 C30 126.5(9)
C18 Zr1 C20 C30 -156.2(9)
C13 Zr1 C20 C30 55.5(9)
C15 Zr1 C20 C30 15.9(8)
C11 Zr1 C20 C30 44.1(8)
C14 Zr1 C20 C30 13.2(9)
C19 Zr1 C20 C30 -119.0(9)
C41 P1 C31 C36 132.8(3)
C1 P1 C31 C36 10.0(4)
C5 P1 C31 C36 -105.3(3)
C41 P1 C31 C32 -49.8(3)
C1 P1 C31 C32 -172.6(3)
C5 P1 C31 C32 72.1(3)
C36 C31 C32 C33 -1.3(5)
P1 C31 C32 C33 -178.8(3)
C36 C31 C32 C37 179.2(4)
P1 C31 C32 C37 1.7(5)
C31 C32 C33 C34 0.2(6)
C37 C32 C33 C34 179.7(4)
C32 C33 C34 C35 0.7(7)
C32 C33 C34 C38 -179.0(5)
C33 C34 C35 C36 -0.6(7)
C38 C34 C35 C36 179.1(4)
C34 C35 C36 C31 -0.6(6)
C34 C35 C36 C39 176.9(4)
C32 C31 C36 C35 1.5(5)
P1 C31 C36 C35 178.8(3)
C32 C31 C36 C39 -175.6(4)
P1 C31 C36 C39 1.7(5)
C1 P1 C41 C46 -79.9(3)
C31 P1 C41 C46 149.3(3)
C5 P1 C41 C46 36.4(3)
C1 P1 C41 C42 94.2(3)
C31 P1 C41 C42 -36.6(3)
C5 P1 C41 C42 -149.5(3)
C46 C41 C42 C43 -4.8(5)
P1 C41 C42 C43 -178.9(3)
C46 C41 C42 C47 171.9(4)
P1 C41 C42 C47 -2.2(5)
C41 C42 C43 C44 1.0(6)
C47 C42 C43 C44 -176.0(4)
C42 C43 C44 C45 2.7(7)
C42 C43 C44 C48 -178.4(5)
C43 C44 C45 C46 -2.6(7)
C48 C44 C45 C46 178.4(5)
C44 C45 C46 C41 -1.2(6)
C44 C45 C46 C49 176.2(4)
C42 C41 C46 C45 4.9(5)
P1 C41 C46 C45 179.0(3)
C42 C41 C46 C49 -172.2(4)
P1 C41 C46 C49 1.9(5)
C4 B1 C51 C56 -62.9(4)
C2 B1 C51 C56 176.4(3)
C61 B1 C51 C56 61.2(4)
C4 B1 C51 C52 115.5(4)
C2 B1 C51 C52 -5.2(5)
C61 B1 C51 C52 -120.4(4)
C56 C51 C52 F52 179.6(3)
B1 C51 C52 F52 1.2(6)
C56 C51 C52 C53 0.1(6)
B1 C51 C52 C53 -178.4(4)
F52 C52 C53 F53 0.2(6)
C51 C52 C53 F53 179.7(4)
F52 C52 C53 C54 -178.5(4)
C51 C52 C53 C54 1.0(6)
F53 C53 C54 F54 -2.2(6)
C52 C53 C54 F54 176.5(4)
F53 C53 C54 C55 -179.1(4)
C52 C53 C54 C55 -0.4(6)
F54 C54 C55 F55 -0.3(6)
C53 C54 C55 F55 176.6(4)
F54 C54 C55 C56 -178.3(3)
C53 C54 C55 C56 -1.4(6)
F55 C55 C56 F56 4.2(5)
C54 C55 C56 F56 -177.9(3)
F55 C55 C56 C51 -175.2(4)
C54 C55 C56 C51 2.8(6)
C52 C51 C56 F56 178.7(3)
B1 C51 C56 F56 -2.7(5)
C52 C51 C56 C55 -2.0(5)
B1 C51 C56 C55 176.6(3)
C4 B1 C61 C66 -177.8(3)
C2 B1 C61 C66 -56.3(4)
C51 B1 C61 C66 62.5(4)
C4 B1 C61 C62 -1.6(5)
C2 B1 C61 C62 119.9(4)
C51 B1 C61 C62 -121.4(4)
C66 C61 C62 F62 -179.0(3)
B1 C61 C62 F62 4.6(5)
C66 C61 C62 C63 2.1(5)
B1 C61 C62 C63 -174.3(3)
F62 C62 C63 F63 1.1(5)
C61 C62 C63 F63 -180.0(3)
F62 C62 C63 C64 -179.4(3)
C61 C62 C63 C64 -0.6(6)
F63 C63 C64 F64 -1.0(6)
C62 C63 C64 F64 179.6(3)
F63 C63 C64 C65 178.3(3)
C62 C63 C64 C65 -1.1(6)
F64 C64 C65 F65 0.0(6)
C63 C64 C65 F65 -179.3(4)
F64 C64 C65 C66 -179.7(4)
C63 C64 C65 C66 1.0(6)
F65 C65 C66 F66 1.0(6)
C64 C65 C66 F66 -179.4(4)
F65 C65 C66 C61 -178.9(4)
C64 C65 C66 C61 0.8(6)
C62 C61 C66 F66 177.9(3)
B1 C61 C66 F66 -5.4(5)
C62 C61 C66 C65 -2.3(5)
B1 C61 C66 C65 174.4(4)
C75 C71 C72 C73 -1.8(14)
C71 C72 C73 C74 0.7(11)
C72 C73 C74 C75 0.7(13)
C73 C74 C75 C71 -1.9(16)
C72 C71 C75 C74 2.4(17)
